data_7209422
loop_
_publ_author_name
'Klement, U.'
'Rau, F.'
'Range, K.J.'
'Grosch, G.H.'

_publ_section_title
;
 Gold-Alkalimetallsystem, III. Hochdruck-Synthese und Kristallstruktur von
 Rb3 Au7
;
_journal_name_full
;
Zeitschrift fuer Naturforschung, Teil B. Anorganische Chemie, Organische
 Chemie (42,1987-)
;
_journal_page_first 27
_journal_page_last 30
_journal_volume 49
_journal_year 1994
_chemical_formula_sum 'Au7 Rb3'
_space_group_IT_number 65
_symmetry_space_group_name_Hall '-C 2 2'
_symmetry_space_group_name_H-M 'C m m m'
_cell_angle_alpha 90
_cell_angle_beta 90
_cell_angle_gamma 90
_cell_formula_units_Z 2
_cell_length_a 5.579
_cell_length_b 13.267
_cell_length_c 7.265
_cell_volume 537.731
_citation_journal_id_ASTM ZNBSEN
_cod_data_source_file gold_696.cif
_cod_data_source_block Au7Rb3
_cod_original_cell_volume 537.7305
_cod_database_code 7209422

loop_
_symmetry_equiv_pos_as_xyz
x,y,z
-x,-y,z
x,-y,-z
-x,y,-z
-x,-y,-z
x,y,-z
-x,y,z
x,-y,z
x+1/2,y+1/2,z
-x+1/2,-y+1/2,z
x+1/2,-y+1/2,-z
-x+1/2,y+1/2,-z
-x+1/2,-y+1/2,-z
x+1/2,y+1/2,-z
-x+1/2,y+1/2,z
x+1/2,-y+1/2,z

loop_
_atom_site_label
_atom_site_type_symbol
_atom_site_fract_x
_atom_site_fract_y
_atom_site_fract_z
_atom_site_occupancy
_atom_site_U_iso_or_equiv
Au1 Au 0 0 0.5 1 0.0
Au2 Au 0.25 0.25 0 1 0.0
Rb2 Rb 0.5 0.337 0.5 1 0.0
Au3 Au 0 0.1073 0.1951 1 0.0
Rb1 Rb 0.5 0 0 1 0.0
